data_2011939
loop_
_publ_author_name
'Kashino, Setsuo'
'Fukunaga, Takeo'
'Izutsu, Hironobu'
'Miyashita, Shiho'

_publ_section_title
;
 Hydrogen-bonded complexes of 2-pyridone with centrosymmetric and
 non-centrosymmetric dicarboxylic acids
;
_journal_issue 5
_journal_name_full 'Acta Crystallographica Section C'
_journal_page_first 627
_journal_page_last 631
_journal_paper_doi 10.1107/S0108270101002839
_journal_volume 57
_journal_year 2001
_chemical_formula_moiety 'C5 H5 N O , C4 H6 O6 , H2 O'
_chemical_formula_structural 'C5 H5 N O , C4 H6 O6 , H2 O'
_chemical_formula_sum 'C9 H13 N O8'
_chemical_formula_weight 263.20
_space_group_IT_number 19
_symmetry_cell_setting orthorhombic
_symmetry_space_group_name_Hall 'P 2ac 2ab'
_symmetry_space_group_name_H-M 'P 21 21 21'
_atom_type_scat_source IntTabC
_cell_angle_alpha 90
_cell_angle_beta 90
_cell_angle_gamma 90
_cell_formula_units_Z 4
_cell_length_a 8.528(5)
_cell_length_b 20.668(8)
_cell_length_c 6.5438(15)
_cell_measurement_reflns_used 25
_cell_measurement_temperature 295
_cell_measurement_theta_max 11.5
_cell_measurement_theta_min 10.8
_cell_volume 1153.4(9)
_computing_cell_refinement 'MSC/AFC Diffractometer Control Software'
_computing_data_collection
;MSC/AFC Diffractometer Control Software (Molecular Structure Corporation,
 1990)
;
_computing_data_reduction 'TEXSAN for Windows (Molecular Structure Corporation, 1999)'
_computing_molecular_graphics 'ORTEP3 for Windows (Farrugia, 1997)'
_computing_publication_material 'TEXSAN for Windows'
_computing_structure_refinement 'TEXSAN for Windows'
_computing_structure_solution 'SIR92 (Altomare et al., 1993)'
_diffrn_ambient_temperature 295
_diffrn_measurement_device 'Rigaku AFC-5R'
_diffrn_measurement_method \w/2\q
_diffrn_radiation_monochromator graphite
_diffrn_radiation_source 'Rigaku rotating anode'
_diffrn_radiation_type 'Mo K\a'
_diffrn_radiation_wavelength .71073
_diffrn_reflns_av_R_equivalents .011
_diffrn_reflns_av_sigmaI/netI .043
_diffrn_reflns_limit_h_max 12
_diffrn_reflns_limit_h_min 0
_diffrn_reflns_limit_k_max 30
_diffrn_reflns_limit_k_min 0
_diffrn_reflns_limit_l_max 9
_diffrn_reflns_limit_l_min -1
_diffrn_reflns_number 2660
_diffrn_reflns_reduction_process 'Lp corrections applied'
_diffrn_reflns_theta_max 32.0
_diffrn_reflns_theta_min 2.0
_diffrn_standards_decay_% <0.5
_diffrn_standards_interval_count 97
_diffrn_standards_number 3
_exptl_absorpt_coefficient_mu .135
_exptl_absorpt_correction_T_max .999
_exptl_absorpt_correction_T_min .952
_exptl_absorpt_correction_type '\y scans'
_exptl_absorpt_process_details '(North et al., 1968)'
_exptl_crystal_colour colourless
_exptl_crystal_density_diffrn 1.516
_exptl_crystal_density_meas ?
_exptl_crystal_description prismatic
_exptl_crystal_F_000 552
_exptl_crystal_size_max .53
_exptl_crystal_size_mid .28
_exptl_crystal_size_min .20
_refine_diff_density_max .32
_refine_diff_density_min -.31
_refine_ls_extinction_coef '1.68 \\times 10(12)^-6^'
_refine_ls_extinction_method 'Zachariasen (1967)'
_refine_ls_goodness_of_fit_all 1.80
_refine_ls_goodness_of_fit_ref 1.81
_refine_ls_hydrogen_treatment refall
_refine_ls_matrix_type full
_refine_ls_number_constraints 0
_refine_ls_number_parameters 216
_refine_ls_number_reflns 2064
_refine_ls_number_restraints 0
_refine_ls_R_factor_all .047
_refine_ls_R_factor_gt .044
_refine_ls_shift/su_max .010
_refine_ls_shift/su_mean .001
_refine_ls_structure_factor_coef Fsqd
_refine_ls_weighting_details 'w = 1/[\s^2^(Fo) + 0.00001|Fo|^2^]'
_refine_ls_weighting_scheme sigma
_refine_ls_wR_factor_all .046
_refine_ls_wR_factor_ref .044
_reflns_number_gt 2064
_reflns_number_total 2303
_reflns_threshold_expression I>0.1\s(I)
_cod_data_source_file bk1582.cif
_cod_data_source_block IV
_cod_depositor_comments
;
The following automatic conversions were performed:

'_exptl_crystal_density_meas' value 'not measured' was changed to '?'
- the value is perceived as not measured.

Automatic conversion script
Id: cif_fix_values 3008 2015-01-20 13:52:24Z robertas 
;
_cod_original_cell_volume 1153.4(7)
_cod_database_code 2011939
_cod_database_fobs_code 2011939

loop_
_symmetry_equiv_pos_as_xyz
'  +x,  +y,  +z'
'1/2-x,  -y,1/2+z'
'1/2+x,1/2-y,  -z'
'  -x,1/2+y,1/2-z'

loop_
_atom_site_label
_atom_site_fract_x
_atom_site_fract_y
_atom_site_fract_z
_atom_site_U_iso_or_equiv
_atom_site_adp_type
_atom_site_calc_flag
_atom_site_calc_attached_atom
_atom_site_refinement_flags
_atom_site_occupancy
O1 .49399(12) .43810(5) .25423(17) .0541(3) Uani d ? . 1.000
O2 .31341(10) .53184(5) .21738(18) .0558(3) Uani d ? . 1.000
O3 .51062(10) .60285(4) .19044(15) .0467(3) Uani d ? . 1.000
O4 .31260(12) .70141(5) .13139(18) .0496(3) Uani d ? . 1.000
O5 .25390(12) .66734(5) .53540(15) .0458(3) Uani d ? . 1.000
O6 -.09014(13) .66162(5) .22679(19) .0556(4) Uani d ? . 1.000
O7 -.01411(11) .73370(4) .46179(16) .0540(3) Uani d ? . 1.000
O8 -.34509(12) .73051(6) .1702(2) .0470(3) Uani d ? . 1.000
N1 .72157(13) .49451(6) .2167(2) .0423(4) Uani d ? . 1.000
C2 .64150(17) .43759(7) .2387(2) .0431(4) Uani d ? . 1.000
C3 .73498(19) .38140(7) .2403(3) .0488(5) Uani d ? . 1.000
C4 .89252(18) .38451(8) .2219(3) .0548(6) Uani d ? . 1.000
C5 .96815(19) .44382(9) .2021(3) .0518(5) Uani d ? . 1.000
C6 .88088(19) .49770(8) .1992(3) .0490(5) Uani d ? . 1.000
C7 .37157(17) .58980(7) .1943(2) .0409(4) Uani d ? . 1.000
C8 .24346(17) .64044(6) .1745(2) .0375(4) Uani d ? . 1.000
C9 .15579(16) .64452(7) .3785(2) .0369(4) Uani d ? . 1.000
C10 .00891(16) .68594(7) .3606(2) .0406(4) Uani d ? . 1.000
H1 .6595(14) .5334(6) .211(2) .059(5) Uiso d ? . 1.000
H2 .6820(14) .3442(5) .2578(19) .041(4) Uiso d ? . 1.000
H3 .9538(16) .3431(6) .227(2) .070(5) Uiso d ? . 1.000
H4 1.0811(15) .4476(6) .178(2) .062(5) Uiso d ? . 1.000
H5 .9227(12) .5395(5) .1839(19) .033(4) Uiso d ? . 1.000
H6 .1714(12) .6266(5) .0702(17) .027(4) Uiso d ? . 1.000
H7 .1185(11) .6012(4) .4129(15) .015(3) Uiso d ? . 1.000
H8 .2600(17) .7179(7) .045(3) .077(7) Uiso d ? . 1.000
H9 .318(2) .7022(8) .491(3) .145(9) Uiso d ? . 1.000
H10 .4094(19) .4904(8) .246(3) .101(6) Uiso d ? . 1.000
H11 -.1720(17) .6843(7) .219(3) .073(6) Uiso d ? . 1.000
H12 -.427(2) .7064(10) .156(4) .146(10) Uiso d ? . 1.000
H13 -.3645(19) .7532(7) .266(2) .074(7) Uiso d ? . 1.000

loop_
_atom_site_aniso_label
_atom_site_aniso_U_11
_atom_site_aniso_U_22
_atom_site_aniso_U_33
_atom_site_aniso_U_12
_atom_site_aniso_U_13
_atom_site_aniso_U_23
O1 .0408(6) .0429(6) .0786(8) .0001(5) -.0053(6) -.0040(6)
O2 .0380(5) .0405(5) .0889(8) -.0019(5) .0013(6) -.0001(6)
O3 .0329(5) .0459(6) .0611(7) .0000(5) .0045(6) -.0007(6)
O4 .0455(6) .0484(6) .0549(8) -.0049(5) -.0052(6) .0161(6)
O5 .0402(6) .0524(6) .0449(6) -.0019(6) -.0059(6) -.0039(6)
O6 .0415(6) .0569(7) .0685(8) .0114(6) -.0137(7) -.0156(7)
O7 .0478(6) .0416(6) .0726(8) .0073(5) -.0033(6) -.0165(6)
O8 .0369(6) .0577(7) .0464(7) -.0031(6) .0040(6) -.0055(6)
N1 .0451(8) .0398(7) .0419(8) .0001(6) -.0015(7) -.0043(7)
C2 .0485(9) .0408(8) .0400(9) -.0027(8) -.0031(8) -.0066(8)
C3 .0556(10) .0349(8) .0560(11) -.0006(8) -.0042(10) -.0054(8)
C4 .0541(10) .0549(11) .0552(12) .0102(9) -.0008(10) -.0073(10)
C5 .0432(10) .0602(11) .0521(11) .0012(9) .0038(9) -.0028(10)
C6 .0542(10) .0519(10) .0408(10) -.0121(9) .0020(9) .0009(9)
C7 .0425(8) .0455(9) .0347(9) .0005(7) .0022(8) -.0010(8)
C8 .0349(7) .0386(8) .0391(9) -.0038(7) -.0040(8) .0028(7)
C9 .0324(8) .0320(7) .0464(10) -.0044(7) .0008(8) .0012(7)
C10 .0350(8) .0398(8) .0471(10) -.0031(7) .0038(9) .0039(7)

loop_
_geom_angle_atom_site_label_1
_geom_angle_atom_site_label_2
_geom_angle_atom_site_label_3
_geom_angle
_geom_angle_publ_flag
C2 N1 C6 123.18(19) yes
C2 N1 H1 116.6(10) no
C6 N1 H1 120.2(10) no
O1 C2 N1 119.92(18) yes
O1 C2 C3 124.78(19) yes
N1 C2 C3 115.30(18) yes
C2 C3 C4 121.5(2) yes
C2 C3 H2 115.0(10) no
C4 C3 H2 123.5(10) no
C3 C4 C5 120.8(2) yes
C3 C4 H3 118.4(11) no
C5 C4 H3 120.9(11) no
C4 C5 C6 118.4(2) yes
C4 C5 H4 122.7(10) no
C6 C5 H4 118.6(10) no
N1 C6 C5 120.8(2) yes
N1 C6 H5 115.5(9) no
C5 C6 H5 123.7(9) no
C7 O2 H10 114.5(9) no
C8 O4 H8 106.7(15) no
C9 O5 H9 112.1(17) no
C10 O6 H11 111.1(14) no
O2 C7 O3 125.19(18) no
O2 C7 C8 111.66(17) no
O3 C7 C8 123.15(17) no
O4 C8 C7 109.27(16) no
O4 C8 C9 109.09(15) no
O4 C8 H6 112.8(9) no
C7 C8 C9 108.33(16) no
C7 C8 H6 108.4(9) no
C9 C8 H6 108.8(9) no
O5 C9 C8 111.36(15) no
O5 C9 C10 110.93(16) no
O5 C9 H7 109.4(8) no
C8 C9 C10 111.46(16) no
C8 C9 H7 108.0(8) no
C10 C9 H7 105.4(8) no
O6 C10 O7 125.02(18) no
O6 C10 C9 111.38(17) no
O7 C10 C9 123.57(19) no
H12 O8 H13 105(2) no

loop_
_geom_bond_atom_site_label_1
_geom_bond_atom_site_label_2
_geom_bond_site_symmetry_1
_geom_bond_site_symmetry_2
_geom_bond_distance
_geom_bond_publ_flag
O1 C2 . . 1.262(2) yes
N1 C2 . . 1.368(2) yes
N1 C6 . . 1.365(3) yes
N1 H1 . . .962(16) no
C2 C3 . . 1.409(3) yes
C3 C4 . . 1.350(3) yes
C3 H2 . . .900(15) no
C4 C5 . . 1.391(3) yes
C4 H3 . . 1.003(17) no
C5 C6 . . 1.340(3) yes
C5 H4 . . .979(16) no
C6 H5 . . .941(14) no
O2 C7 . . 1.305(2) no
O2 H10 . . 1.20(2) no
O3 C7 . . 1.216(2) no
O4 C8 . . 1.419(2) no
O4 H8 . . .80(2) no
O5 C9 . . 1.406(2) no
O5 H9 . . .95(2) no
O6 C10 . . 1.316(2) no
O6 H11 . . .842(19) no
O7 C10 . . 1.205(2) no
C7 C8 . . 1.518(3) no
C8 C9 . . 1.532(3) no
C8 H6 . . .962(15) no
C9 C10 . . 1.522(3) no
C9 H7 . . .976(12) no
O8 H12 . . .86(3) no
O8 H13 . . .798(19) no

loop_
_geom_contact_atom_site_label_1
_geom_contact_atom_site_label_2
_geom_contact_distance
_geom_contact_site_symmetry_2
_geom_contact_publ_flag
C9 O1 3.255(2) 2_565 no
H7 O1 2.563(13) 2_565 no
O3 C4 3.186(3) 2_664 no
O1 C6 3.373(3) 2_665 no
N1 C6 3.280(3) 2_665 no
C2 C6 3.302(3) 2_665 no

loop_
_geom_torsion_atom_site_label_1
_geom_torsion_atom_site_label_2
_geom_torsion_atom_site_label_3
_geom_torsion_atom_site_label_4
_geom_torsion
_geom_torsion_publ_flag
O1 C2 N1 C6 180.0(2) no
O1 C2 C3 C4 179.6(2) no
N1 C2 C3 C4 .2(4) no
N1 C6 C5 C4 .5(4) no
C2 N1 C6 C5 .2(4) no
C2 C3 C4 C5 .5(4) no
C3 C2 N1 C6 -.6(3) no
C3 C4 C5 C6 -.8(4) no
C7 C8 C9 C10 -170.56(15) no
O2 C7 C8 O4 -174.75(17) no
O2 C7 C8 C9 66.5(2) no
O3 C7 C8 O4 5.8(3) no
O3 C7 C8 C9 -112.9(2) no
O4 C8 C9 O5 -53.87(19) no
O4 C8 C9 C10 70.59(19) no
O5 C9 C8 C7 65.0(2) no
O5 C9 C10 O6 -174.34(15) no
O5 C9 C10 O7 3.6(3) no
O6 C10 C9 C8 61.0(2) no
O7 C10 C9 C8 -121.1(2) no

loop_
_cod_related_entry_id
_cod_related_entry_database
_cod_related_entry_code
1 ChemSpider 21182152
